data_7053190
loop_
_publ_author_name
'Akl, Jo\"elle'
'Billot, Chelmia'
'Lacroix, Pascal G.'
'Sasaki, Isabelle'
'Mallet-Ladeira, Sonia'
'Malfant, Isabelle'
'Arcos-Ramos, Rafael'
'Romero, Margarita'
'Farf\'an, Norberto'

_publ_section_title
;
 Molecular materials for switchable nonlinear optics in the solid state,
 based on ruthenium-nitrosyl complexes
;
_journal_issue 11
_journal_name_full 'New Journal of Chemistry'
_journal_page_first 3518
_journal_paper_doi 10.1039/c3nj00558e
_journal_volume 37
_journal_year 2013
_chemical_compound_source 'synthesis as described'
_chemical_formula_moiety 'C25 H24 Cl2 N5 O Ru, F6 P, O'
_chemical_formula_sum 'C25 H24 Cl2 F6 N5 O2 P Ru'
_chemical_formula_weight 743.43
_chemical_name_systematic
;
 ?
;
_space_group_IT_number 60
_symmetry_cell_setting orthorhombic
_symmetry_Int_Tables_number 60
_symmetry_space_group_name_Hall '-P 2n 2ab'
_symmetry_space_group_name_H-M 'P b c n'
_atom_sites_solution_hydrogens geom
_atom_sites_solution_primary direct
_atom_sites_solution_secondary difmap
_cell_angle_alpha 90
_cell_angle_beta 90
_cell_angle_gamma 90
_cell_formula_units_Z 8
_cell_length_a 25.5380(16)
_cell_length_b 15.5011(9)
_cell_length_c 14.6239(9)
_cell_measurement_reflns_used 7681
_cell_measurement_temperature 180(2)
_cell_measurement_theta_max 21.92
_cell_measurement_theta_min 2.49
_cell_measurement_wavelength 0.71073
_cell_volume 5789.1(6)
_computing_cell_refinement 'APEX2 and SAINT (Bruker, 2007)'
_computing_data_collection 'APEX2 (Bruker, 2007)'
_computing_data_reduction 'SAINT (Bruker, 2007)'
_computing_molecular_graphics 'Ortep-3 for Windows (Farrugia, 1997)'
_computing_publication_material 'WinGX publication routines (Farrugia, 1999)'
_computing_structure_refinement 'SHELXL-97 (Sheldrick, 2008)'
_computing_structure_solution 'SHELXS-97 (Sheldrick, 2008)'
_diffrn_ambient_temperature 180(2)
_diffrn_measured_fraction_theta_full 0.996
_diffrn_measured_fraction_theta_max 0.996
_diffrn_measurement_device_type 'Bruker Kappa APEX II'
_diffrn_measurement_method \w-\f
_diffrn_radiation_monochromator graphite
_diffrn_radiation_probe x-ray
_diffrn_radiation_source 'fine-focus sealed tube'
_diffrn_radiation_type MoK\a
_diffrn_radiation_wavelength 0.71073
_diffrn_reflns_av_R_equivalents 0.0807
_diffrn_reflns_av_unetI/netI 0.0447
_diffrn_reflns_limit_h_max 30
_diffrn_reflns_limit_h_min -30
_diffrn_reflns_limit_k_max 18
_diffrn_reflns_limit_k_min -18
_diffrn_reflns_limit_l_max 17
_diffrn_reflns_limit_l_min -17
_diffrn_reflns_number 65294
_diffrn_reflns_theta_full 25.43
_diffrn_reflns_theta_max 25.43
_diffrn_reflns_theta_min 1.54
_diffrn_standards_decay_% 0
_diffrn_standards_interval_count 0
_diffrn_standards_interval_time 0
_diffrn_standards_number 0
_exptl_absorpt_coefficient_mu 0.854
_exptl_absorpt_correction_T_max 0.9666
_exptl_absorpt_correction_T_min 0.9030
_exptl_absorpt_correction_type multi-scan
_exptl_absorpt_process_details
;
        [c.f. r.h. blessing, acta cryst. (1995), a51, 33-38]
;
_exptl_crystal_colour red
_exptl_crystal_density_diffrn 1.706
_exptl_crystal_density_method 'not measured'
_exptl_crystal_description plate
_exptl_crystal_F_000 2976
_exptl_crystal_size_max 0.2
_exptl_crystal_size_mid 0.1
_exptl_crystal_size_min 0.04
_refine_diff_density_max 1.064
_refine_diff_density_min -0.678
_refine_diff_density_rms 0.111
_refine_ls_extinction_method none
_refine_ls_goodness_of_fit_ref 1.038
_refine_ls_hydrogen_treatment constr
_refine_ls_matrix_type full
_refine_ls_number_parameters 454
_refine_ls_number_reflns 5335
_refine_ls_number_restraints 233
_refine_ls_restrained_S_all 1.035
_refine_ls_R_factor_all 0.1029
_refine_ls_R_factor_gt 0.0562
_refine_ls_shift/su_max 0.003
_refine_ls_shift/su_mean 0
_refine_ls_structure_factor_coef Fsqd
_refine_ls_weighting_details 'calc w=1/[\s^2^(Fo^2^)+(0.0808P)^2^+17.9125P] where P=(Fo^2^+2Fc^2^)/3'
_refine_ls_weighting_scheme calc
_refine_ls_wR_factor_gt 0.142
_refine_ls_wR_factor_ref 0.1741
_reflns_number_gt 3376
_reflns_number_total 5335
_reflns_threshold_expression >2sigma(I)
_cod_data_source_file c3nj00558e.txt
_cod_data_source_block '[RUII(DEAP-terpy)Cl2(NO)](PF6)'
_cod_database_code 7053190

loop_
_symmetry_equiv_pos_as_xyz
'x, y, z'
'-x+1/2, -y+1/2, z+1/2'
'-x, y, -z+1/2'
'x+1/2, -y+1/2, -z'
'-x, -y, -z'
'x-1/2, y-1/2, -z-1/2'
'x, -y, z-1/2'
'-x-1/2, y-1/2, z'

loop_
_atom_site_label
_atom_site_type_symbol
_atom_site_fract_x
_atom_site_fract_y
_atom_site_fract_z
_atom_site_U_iso_or_equiv
_atom_site_adp_type
_atom_site_occupancy
_atom_site_symmetry_multiplicity
_atom_site_calc_flag
_atom_site_refinement_flags
_atom_site_disorder_assembly
_atom_site_disorder_group
C1 C 0.4401(3) 0.0324(4) 0.5941(5) 0.0495(17) Uani 1 1 d . . .
H1 H 0.407 0.0094 0.5775 0.059 Uiso 1 1 calc R . .
C2 C 0.4798(3) -0.0227(4) 0.6172(5) 0.0561(19) Uani 1 1 d . . .
H2 H 0.474 -0.0832 0.6174 0.067 Uiso 1 1 calc R . .
C3 C 0.5277(3) 0.0096(4) 0.6398(5) 0.0518(17) Uani 1 1 d . . .
H3 H 0.5556 -0.0285 0.6545 0.062 Uiso 1 1 calc R . .
C4 C 0.5358(3) 0.0978(4) 0.6415(4) 0.0444(15) Uani 1 1 d . . .
H4 H 0.5689 0.1209 0.658 0.053 Uiso 1 1 calc R . .
C5 C 0.4950(2) 0.1512(4) 0.6189(4) 0.0406(15) Uani 1 1 d . . .
C6 C 0.4981(2) 0.2466(4) 0.6197(4) 0.0386(14) Uani 1 1 d . . .
C7 C 0.5418(2) 0.2955(4) 0.6384(4) 0.0368(14) Uani 1 1 d . . .
H7 H 0.5741 0.2678 0.6522 0.044 Uiso 1 1 calc R . .
C8 C 0.5390(2) 0.3861(4) 0.6371(4) 0.0382(14) Uani 1 1 d . . .
C9 C 0.4906(2) 0.4240(4) 0.6181(4) 0.0402(15) Uani 1 1 d . . .
H9 H 0.4874 0.485 0.6178 0.048 Uiso 1 1 calc R . .
C10 C 0.4473(2) 0.3738(4) 0.5998(4) 0.0383(14) Uani 1 1 d . . .
C11 C 0.3937(2) 0.4019(4) 0.5778(4) 0.0405(15) Uani 1 1 d . . .
C12 C 0.3777(2) 0.4864(4) 0.5788(5) 0.0453(16) Uani 1 1 d . . .
H12 H 0.4022 0.531 0.591 0.054 Uiso 1 1 calc R . .
C13 C 0.3259(2) 0.5063(4) 0.5619(5) 0.0499(16) Uani 1 1 d . . .
H13 H 0.3142 0.5645 0.5617 0.06 Uiso 1 1 calc R . .
C14 C 0.2916(3) 0.4395(5) 0.5455(5) 0.0530(18) Uani 1 1 d . . .
H14 H 0.2556 0.4513 0.5351 0.064 Uiso 1 1 calc R . .
C15 C 0.3092(2) 0.3562(4) 0.5440(4) 0.0463(16) Uani 1 1 d . . .
H15 H 0.2852 0.3108 0.532 0.056 Uiso 1 1 calc R . .
C16 C 0.5864(2) 0.4367(4) 0.6552(4) 0.0396(14) Uani 1 1 d . . .
C17 C 0.6360(2) 0.3997(4) 0.6492(5) 0.0467(16) Uani 1 1 d . . .
H17 H 0.6387 0.3403 0.6338 0.056 Uiso 1 1 calc R . .
C18 C 0.6806(2) 0.4452(4) 0.6647(5) 0.0471(16) Uani 1 1 d . . .
H18 H 0.7135 0.4174 0.6584 0.057 Uiso 1 1 calc R . .
C19 C 0.6790(2) 0.5325(4) 0.6898(5) 0.0447(16) Uani 1 1 d . . .
C20 C 0.6291(2) 0.5708(4) 0.6958(5) 0.0439(15) Uani 1 1 d . . .
H20 H 0.6262 0.6299 0.712 0.053 Uiso 1 1 calc R . .
C21 C 0.5847(2) 0.5240(4) 0.6785(4) 0.0426(15) Uani 1 1 d . . .
H21 H 0.5517 0.552 0.6825 0.051 Uiso 1 1 calc R . .
C22 C 0.7764(3) 0.5441(5) 0.6808(5) 0.061(2) Uani 1 1 d . . .
H22A H 0.7732 0.5061 0.6267 0.074 Uiso 1 1 calc R . .
H22B H 0.8 0.5924 0.6648 0.074 Uiso 1 1 calc R . .
C23 C 0.7987(3) 0.4954(5) 0.7569(6) 0.075(2) Uani 1 1 d . . .
H23A H 0.8036 0.5338 0.8095 0.113 Uiso 1 1 calc R . .
H23B H 0.8326 0.4714 0.7386 0.113 Uiso 1 1 calc R . .
H23C H 0.7749 0.4484 0.7737 0.113 Uiso 1 1 calc R . .
C24 C 0.7229(2) 0.6642(4) 0.7479(5) 0.0511(18) Uani 1 1 d . . .
H24A H 0.754 0.6706 0.7877 0.061 Uiso 1 1 calc R . .
H24B H 0.6914 0.6688 0.7869 0.061 Uiso 1 1 calc R . .
C25 C 0.7225(3) 0.7359(5) 0.6786(6) 0.069(2) Uani 1 1 d . . .
H25A H 0.754 0.7324 0.6407 0.104 Uiso 1 1 calc R . .
H25B H 0.7216 0.7916 0.7102 0.104 Uiso 1 1 calc R . .
H25C H 0.6914 0.7304 0.6397 0.104 Uiso 1 1 calc R . .
N2 N 0.4470(2) 0.1196(3) 0.5942(4) 0.0425(13) Uani 1 1 d . A .
N3 N 0.45217(18) 0.2859(3) 0.6007(4) 0.0394(12) Uani 1 1 d . A .
N4 N 0.35928(19) 0.3374(3) 0.5590(3) 0.0421(12) Uani 1 1 d . A .
N5 N 0.7240(2) 0.5788(3) 0.7048(5) 0.0570(16) Uani 1 1 d . . .
Cl1 Cl 0.36512(6) 0.20783(11) 0.71593(13) 0.0552(5) Uani 1 1 d . A .
Ru1 Ru 0.391375(19) 0.21358(3) 0.56420(4) 0.0419(2) Uani 1 1 d D . .
Cl2 Cl 0.42510(13) 0.22055(19) 0.4182(2) 0.0566(7) Uani 0.680(5) 1 d PD A 1
N1 N 0.3390(4) 0.1470(6) 0.5300(7) 0.0566(7) Uani 0.680(5) 1 d PD A 1
O1 O 0.3075(4) 0.1156(6) 0.5035(7) 0.0566(7) Uani 0.680(5) 1 d PD A 1
Cl2' Cl 0.3138(3) 0.1331(5) 0.5250(5) 0.0566(7) Uani 0.320(5) 1 d PD A 2
N1' N 0.4001(10) 0.2122(14) 0.4385(13) 0.0566(7) Uani 0.320(5) 1 d PD A 2
O1' O 0.4072(7) 0.2062(10) 0.3661(11) 0.0566(7) Uani 0.320(5) 1 d PD A 2
P1 P 0.3590(4) 0.8025(7) 0.5534(6) 0.0563(16) Uani 0.57 1 d PDU B 1
F1 F 0.3738(6) 0.7016(7) 0.5513(8) 0.073(3) Uani 0.57 1 d PDU B 1
F2 F 0.3682(5) 0.8032(8) 0.6609(7) 0.091(3) Uani 0.57 1 d PDU B 1
F3 F 0.3451(8) 0.9027(8) 0.5523(12) 0.085(3) Uani 0.57 1 d PDU B 1
F4 F 0.3517(4) 0.7983(7) 0.4451(6) 0.063(2) Uani 0.57 1 d PDU B 1
F5 F 0.4203(4) 0.8243(14) 0.5406(10) 0.074(3) Uani 0.57 1 d PDU B 1
F6 F 0.2996(4) 0.7780(9) 0.5655(9) 0.088(3) Uani 0.57 1 d PDU B 1
P1' P 0.3548(6) 0.8120(10) 0.5602(9) 0.066(2) Uani 0.43 1 d PDU C 2
F1' F 0.3680(9) 0.7135(10) 0.5843(12) 0.077(4) Uani 0.43 1 d PDU C 2
F2' F 0.3773(6) 0.8426(10) 0.6562(9) 0.077(3) Uani 0.43 1 d PDU C 2
F3' F 0.3431(11) 0.9105(10) 0.5322(16) 0.084(4) Uani 0.43 1 d PDU C 2
F4' F 0.3320(6) 0.7852(12) 0.4637(10) 0.087(4) Uani 0.43 1 d PDU C 2
F5' F 0.4124(6) 0.8217(19) 0.5173(13) 0.078(4) Uani 0.43 1 d PDU C 2
F6' F 0.2989(5) 0.8023(11) 0.6042(11) 0.080(4) Uani 0.43 1 d PDU C 2
O2 O 0.4774(3) 0.6467(6) 0.6098(7) 0.088(3) Uani 0.733(14) 1 d PU D 1
O2' O 0.4759(9) 0.7011(18) 0.654(2) 0.090(5) Uani 0.267(14) 1 d PU D 2

loop_
_atom_site_aniso_label
_atom_site_aniso_U_11
_atom_site_aniso_U_22
_atom_site_aniso_U_33
_atom_site_aniso_U_23
_atom_site_aniso_U_13
_atom_site_aniso_U_12
C1 0.056(4) 0.036(4) 0.057(4) -0.007(3) 0.007(3) -0.019(3)
C2 0.074(5) 0.033(4) 0.060(5) -0.001(3) 0.003(4) -0.011(3)
C3 0.059(4) 0.041(4) 0.056(4) -0.004(3) 0.003(4) -0.001(3)
C4 0.051(4) 0.039(4) 0.043(4) -0.005(3) 0.003(3) -0.006(3)
C5 0.044(4) 0.033(3) 0.044(4) -0.005(3) 0.007(3) -0.013(3)
C6 0.040(3) 0.031(3) 0.045(4) -0.001(3) 0.010(3) -0.004(3)
C7 0.031(3) 0.036(3) 0.044(4) 0.003(3) -0.003(3) -0.007(3)
C8 0.038(3) 0.036(3) 0.040(4) 0.000(3) -0.001(3) -0.007(3)
C9 0.038(3) 0.030(3) 0.053(4) 0.002(3) -0.004(3) -0.011(3)
C10 0.038(3) 0.037(3) 0.040(3) 0.005(3) 0.004(3) -0.005(3)
C11 0.036(3) 0.045(4) 0.041(4) 0.001(3) 0.003(3) -0.009(3)
C12 0.044(4) 0.041(4) 0.051(4) -0.004(3) -0.001(3) -0.001(3)
C13 0.045(4) 0.047(4) 0.057(4) -0.003(3) -0.006(3) 0.004(3)
C14 0.040(4) 0.067(5) 0.052(4) -0.006(4) -0.008(3) -0.003(3)
C15 0.038(4) 0.048(4) 0.053(4) -0.007(3) 0.000(3) -0.009(3)
C16 0.033(3) 0.036(3) 0.050(4) 0.003(3) -0.006(3) -0.006(3)
C17 0.045(4) 0.028(3) 0.067(5) 0.003(3) -0.005(3) -0.004(3)
C18 0.033(3) 0.038(4) 0.070(5) -0.008(3) -0.003(3) -0.002(3)
C19 0.037(3) 0.034(3) 0.063(4) -0.002(3) 0.001(3) -0.008(3)
C20 0.037(3) 0.029(3) 0.066(5) -0.004(3) -0.003(3) -0.003(3)
C21 0.032(3) 0.031(3) 0.064(4) 0.005(3) -0.001(3) -0.005(3)
C22 0.065(5) 0.053(4) 0.066(5) 0.003(4) -0.008(4) -0.020(4)
C23 0.088(6) 0.060(5) 0.079(6) 0.005(4) -0.021(5) -0.021(5)
C24 0.035(4) 0.041(4) 0.078(5) -0.013(4) -0.002(3) -0.008(3)
C25 0.071(5) 0.054(5) 0.084(6) -0.018(4) 0.011(4) -0.020(4)
N2 0.048(3) 0.036(3) 0.044(3) -0.004(2) 0.007(2) -0.010(2)
N3 0.033(3) 0.035(3) 0.050(3) -0.002(2) 0.002(2) -0.010(2)
N4 0.033(3) 0.048(3) 0.045(3) -0.002(2) -0.001(2) -0.016(2)
N5 0.031(3) 0.041(3) 0.099(5) -0.018(3) -0.004(3) -0.008(2)
Cl1 0.0442(9) 0.0597(11) 0.0616(11) -0.0054(9) -0.0001(8) -0.0129(8)
Ru1 0.0358(3) 0.0389(3) 0.0510(3) -0.0058(2) 0.0018(2) -0.0132(2)
Cl2 0.0591(16) 0.0545(14) 0.0563(16) 0.0003(11) -0.0059(12) -0.0083(12)
N1 0.0591(16) 0.0545(14) 0.0563(16) 0.0003(11) -0.0059(12) -0.0083(12)
O1 0.0591(16) 0.0545(14) 0.0563(16) 0.0003(11) -0.0059(12) -0.0083(12)
Cl2' 0.0591(16) 0.0545(14) 0.0563(16) 0.0003(11) -0.0059(12) -0.0083(12)
N1' 0.0591(16) 0.0545(14) 0.0563(16) 0.0003(11) -0.0059(12) -0.0083(12)
O1' 0.0591(16) 0.0545(14) 0.0563(16) 0.0003(11) -0.0059(12) -0.0083(12)
P1 0.044(3) 0.061(3) 0.064(3) -0.007(2) 0.006(2) -0.004(2)
F1 0.070(6) 0.057(4) 0.091(8) 0.009(5) -0.017(6) -0.006(4)
F2 0.095(6) 0.113(8) 0.065(4) -0.002(5) 0.008(4) -0.027(6)
F3 0.094(6) 0.063(5) 0.098(8) -0.011(5) 0.011(7) 0.000(5)
F4 0.060(6) 0.063(5) 0.065(4) 0.000(4) 0.000(4) -0.008(4)
F5 0.053(4) 0.089(6) 0.080(8) -0.020(6) 0.006(4) -0.030(4)
F6 0.050(4) 0.108(8) 0.105(8) 0.010(6) 0.009(5) -0.015(4)
P1' 0.058(4) 0.067(4) 0.073(4) 0.005(4) 0.002(3) -0.018(4)
F1' 0.064(7) 0.069(6) 0.099(10) 0.011(6) 0.007(7) 0.000(5)
F2' 0.064(6) 0.097(9) 0.070(5) -0.009(6) 0.004(5) -0.003(7)
F3' 0.092(8) 0.068(6) 0.093(10) 0.010(6) -0.009(7) -0.012(6)
F4' 0.087(9) 0.087(7) 0.089(7) -0.007(6) -0.020(6) -0.021(7)
F5' 0.069(6) 0.091(7) 0.074(8) -0.014(7) 0.019(6) -0.023(6)
F6' 0.049(5) 0.085(9) 0.106(10) 0.022(8) 0.005(6) -0.004(5)
O2 0.082(5) 0.053(5) 0.129(8) 0.013(5) -0.013(5) 0.022(4)
O2' 0.074(9) 0.076(10) 0.120(12) -0.006(9) 0.008(9) -0.005(9)

loop_
_atom_type_symbol
_atom_type_description
_atom_type_scat_dispersion_real
_atom_type_scat_dispersion_imag
_atom_type_scat_source
C C 0.0033 0.0016 'International Tables Vol C Tables 4.2.6.8 and 6.1.1.4'
H H 0 0 'International Tables Vol C Tables 4.2.6.8 and 6.1.1.4'
N N 0.0061 0.0033 'International Tables Vol C Tables 4.2.6.8 and 6.1.1.4'
O O 0.0106 0.006 'International Tables Vol C Tables 4.2.6.8 and 6.1.1.4'
F F 0.0171 0.0103 'International Tables Vol C Tables 4.2.6.8 and 6.1.1.4'
P P 0.1023 0.0942 'International Tables Vol C Tables 4.2.6.8 and 6.1.1.4'
Cl Cl 0.1484 0.1585 'International Tables Vol C Tables 4.2.6.8 and 6.1.1.4'
Ru Ru -1.2594 0.8363 'International Tables Vol C Tables 4.2.6.8 and 6.1.1.4'

loop_
_geom_angle_atom_site_label_1
_geom_angle_atom_site_label_2
_geom_angle_atom_site_label_3
_geom_angle
N2 C1 C2 121.6(6)
N2 C1 H1 119.2
C2 C1 H1 119.2
C3 C2 C1 119.7(6)
C3 C2 H2 120.2
C1 C2 H2 120.2
C2 C3 C4 120.1(7)
C2 C3 H3 119.9
C4 C3 H3 119.9
C5 C4 C3 118.6(6)
C5 C4 H4 120.7
C3 C4 H4 120.7
N2 C5 C4 121.9(5)
N2 C5 C6 114.1(6)
C4 C5 C6 124.0(6)
N3 C6 C7 119.9(5)
N3 C6 C5 113.6(5)
C7 C6 C5 126.5(6)
C6 C7 C8 120.3(6)
C6 C7 H7 119.8
C8 C7 H7 119.8
C9 C8 C7 117.9(5)
C9 C8 C16 122.8(5)
C7 C8 C16 119.3(5)
C10 C9 C8 120.8(5)
C10 C9 H9 119.6
C8 C9 H9 119.6
N3 C10 C9 119.2(5)
N3 C10 C11 112.4(5)
C9 C10 C11 128.4(6)
N4 C11 C12 120.7(6)
N4 C11 C10 115.4(5)
C12 C11 C10 123.9(6)
C11 C12 C13 119.8(6)
C11 C12 H12 120.1
C13 C12 H12 120.1
C14 C13 C12 118.2(6)
C14 C13 H13 120.9
C12 C13 H13 120.9
C15 C14 C13 120.3(6)
C15 C14 H14 119.9
C13 C14 H14 119.9
N4 C15 C14 121.4(6)
N4 C15 H15 119.3
C14 C15 H15 119.3
C17 C16 C21 116.2(5)
C17 C16 C8 121.3(5)
C21 C16 C8 122.6(5)
C18 C17 C16 122.5(6)
C18 C17 H17 118.7
C16 C17 H17 118.7
C17 C18 C19 121.3(6)
C17 C18 H18 119.3
C19 C18 H18 119.3
N5 C19 C18 121.5(6)
N5 C19 C20 121.7(5)
C18 C19 C20 116.7(5)
C21 C20 C19 121.0(5)
C21 C20 H20 119.5
C19 C20 H20 119.5
C20 C21 C16 122.3(6)
C20 C21 H21 118.9
C16 C21 H21 118.9
C23 C22 N5 111.1(7)
C23 C22 H22A 109.4
N5 C22 H22A 109.4
C23 C22 H22B 109.4
N5 C22 H22B 109.4
H22A C22 H22B 108
C22 C23 H23A 109.5
C22 C23 H23B 109.5
H23A C23 H23B 109.5
C22 C23 H23C 109.5
H23A C23 H23C 109.5
H23B C23 H23C 109.5
N5 C24 C25 112.2(6)
N5 C24 H24A 109.2
C25 C24 H24A 109.2
N5 C24 H24B 109.2
C25 C24 H24B 109.2
H24A C24 H24B 107.9
C24 C25 H25A 109.5
C24 C25 H25B 109.5
H25A C25 H25B 109.5
C24 C25 H25C 109.5
H25A C25 H25C 109.5
H25B C25 H25C 109.5
C1 N2 C5 118.1(6)
C1 N2 Ru1 127.3(5)
C5 N2 Ru1 114.6(4)
C6 N3 C10 121.9(5)
C6 N3 Ru1 118.7(4)
C10 N3 Ru1 119.2(4)
C15 N4 C11 119.6(6)
C15 N4 Ru1 125.8(4)
C11 N4 Ru1 114.5(4)
C19 N5 C24 121.7(5)
C19 N5 C22 121.8(5)
C24 N5 C22 116.5(5)
N1 Ru1 N1' 78.6(8)
N1 Ru1 N3 178.0(4)
N1' Ru1 N3 100.3(7)
N1 Ru1 N2 99.7(3)
N1' Ru1 N2 96.8(7)
N3 Ru1 N2 78.8(2)
N1 Ru1 N4 103.3(3)
N1' Ru1 N4 91.3(7)
N3 Ru1 N4 78.34(19)
N2 Ru1 N4 156.77(19)
N1 Ru1 Cl2 92.8(3)
N1' Ru1 Cl2 15.4(7)
N3 Ru1 Cl2 86.01(17)
N2 Ru1 Cl2 88.45(16)
N4 Ru1 Cl2 94.00(15)
N1 Ru1 Cl1 91.7(3)
N1' Ru1 Cl1 169.7(7)
N3 Ru1 Cl1 89.46(16)
N2 Ru1 Cl1 88.22(15)
N4 Ru1 Cl1 87.51(14)
Cl2 Ru1 Cl1 174.83(9)
N1 Ru1 Cl2' 5.9(4)
N1' Ru1 Cl2' 81.8(8)
N3 Ru1 Cl2' 176.0(2)
N2 Ru1 Cl2' 104.4(2)
N4 Ru1 Cl2' 98.3(2)
Cl2 Ru1 Cl2' 96.4(2)
Cl1 Ru1 Cl2' 88.3(2)
O1 N1 Ru1 171.5(10)
O1' N1' Ru1 175(2)
F6 P1 F2 91.9(7)
F6 P1 F3 91.3(8)
F2 P1 F3 92.1(8)
F6 P1 F4 89.4(6)
F2 P1 F4 177.3(8)
F3 P1 F4 90.2(8)
F6 P1 F1 89.7(7)
F2 P1 F1 89.4(7)
F3 P1 F1 178.1(9)
F4 P1 F1 88.2(6)
F6 P1 F5 178.1(9)
F2 P1 F5 88.3(7)
F3 P1 F5 90.6(8)
F4 P1 F5 90.3(7)
F1 P1 F5 88.4(8)
F6' P1' F4' 90.2(9)
F6' P1' F2' 89.7(9)
F4' P1' F2' 177.8(12)
F6' P1' F1' 90.5(9)
F4' P1' F1' 91.3(10)
F2' P1' F1' 90.8(9)
F6' P1' F5' 178.9(11)
F4' P1' F5' 90.7(10)
F2' P1' F5' 89.3(10)
F1' P1' F5' 89.0(11)
F6' P1' F3' 91.5(11)
F4' P1' F3' 87.3(10)
F2' P1' F3' 90.5(10)
F1' P1' F3' 177.6(12)
F5' P1' F3' 89.0(11)

loop_
_geom_bond_atom_site_label_1
_geom_bond_atom_site_label_2
_geom_bond_distance
C1 N2 1.362(8)
C1 C2 1.368(10)
C1 H1 0.95
C2 C3 1.364(9)
C2 H2 0.95
C3 C4 1.382(9)
C3 H3 0.95
C4 C5 1.372(9)
C4 H4 0.95
C5 N2 1.369(8)
C5 C6 1.482(8)
C6 N3 1.351(8)
C6 C7 1.376(8)
C7 C8 1.407(8)
C7 H7 0.95
C8 C9 1.396(8)
C8 C16 1.466(8)
C9 C10 1.376(8)
C9 H9 0.95
C10 N3 1.369(7)
C10 C11 1.472(8)
C11 N4 1.360(7)
C11 C12 1.372(9)
C12 C13 1.382(9)
C12 H12 0.95
C13 C14 1.377(9)
C13 H13 0.95
C14 C15 1.367(9)
C14 H14 0.95
C15 N4 1.330(8)
C15 H15 0.95
C16 C17 1.394(8)
C16 C21 1.397(8)
C17 C18 1.359(8)
C17 H17 0.95
C18 C19 1.402(9)
C18 H18 0.95
C19 N5 1.373(7)
C19 C20 1.408(8)
C20 C21 1.368(8)
C20 H20 0.95
C21 H21 0.95
C22 C23 1.460(10)
C22 N5 1.484(9)
C22 H22A 0.99
C22 H22B 0.99
C23 H23A 0.98
C23 H23B 0.98
C23 H23C 0.98
C24 N5 1.465(8)
C24 C25 1.505(10)
C24 H24A 0.99
C24 H24B 0.99
C25 H25A 0.98
C25 H25B 0.98
C25 H25C 0.98
N2 Ru1 2.081(5)
N3 Ru1 1.988(5)
N4 Ru1 2.089(5)
Cl1 Ru1 2.3197(19)
Ru1 N1 1.762(10)
Ru1 N1' 1.852(18)
Ru1 Cl2 2.305(3)
Ru1 Cl2' 2.411(7)
N1 O1 1.017(12)
N1' O1' 1.078(17)
P1 F6 1.573(9)
P1 F2 1.589(10)
P1 F3 1.592(10)
P1 F4 1.597(9)
P1 F1 1.610(9)
P1 F5 1.613(9)
P1' F6' 1.573(12)
P1' F4' 1.583(12)
P1' F2' 1.588(12)
P1' F1' 1.603(12)
P1' F5' 1.605(12)
P1' F3' 1.608(12)
